data_7124964
loop_
_publ_author_name
'Li, Zhongshu'
'Chen, Xiaodan'
'Li, Yaqi'
'Su, Cheng-Yong'
'Gr\"utzmacher, Hansj\"org'

_publ_section_title
;
 N-Heterocyclic carbene phosphaketene adducts as precursors to
 carbene-phosphinidene adducts and a rearranged \p-system.
;
_journal_issue 76
_journal_name_full 'Chemical communications (Cambridge, England)'
_journal_page_first 11343
_journal_page_last 11346
_journal_paper_doi 10.1039/c6cc05916c
_journal_volume 52
_journal_year 2016
_chemical_formula_moiety 'C46 H51 N2 O P Sn'
_chemical_formula_sum 'C46 H51 N2 O P Sn'
_chemical_formula_weight 797.54
_space_group_crystal_system monoclinic
_space_group_IT_number 14
_space_group_name_Hall '-P 2yn'
_space_group_name_H-M_alt 'P 1 21/n 1'
_atom_sites_solution_hydrogens mixed
_atom_sites_solution_primary direct
_audit_creation_date 2015-07-02
_audit_creation_method
;
Olex2 1.2
(compiled 2015.01.26 svn.r3150 for OlexSys, GUI svn.r4998)
;
_audit_update_record
;
2016-03-18 deposited with the CCDC.
2016-08-09 downloaded from the CCDC.
;
_cell_angle_alpha 90
_cell_angle_beta 94.185(2)
_cell_angle_gamma 90
_cell_formula_units_Z 4
_cell_length_a 14.0166(3)
_cell_length_b 19.8309(6)
_cell_length_c 14.9450(4)
_cell_measurement_reflns_used 10386
_cell_measurement_temperature 100
_cell_measurement_theta_max 65.3490
_cell_measurement_theta_min 4.3470
_cell_volume 4143.06(19)
_computing_molecular_graphics 'Olex2 (Dolomanov et al., 2009)'
_computing_publication_material 'Olex2 (Dolomanov et al., 2009)'
_computing_structure_refinement 'ShelXL (Sheldrick, 2008)'
_computing_structure_solution 'SIR2004 (Burla et al., 2007)'
_diffrn_ambient_temperature 100
_diffrn_measured_fraction_theta_full 0.999
_diffrn_measured_fraction_theta_max 0.906
_diffrn_measurement_device_type 'SuperNova, Dual, Cu at zero, Atlas'
_diffrn_radiation_type MoK\a
_diffrn_radiation_wavelength 0.71073
_diffrn_reflns_av_R_equivalents 0.0403
_diffrn_reflns_av_unetI/netI 0.0492
_diffrn_reflns_Laue_measured_fraction_full 0.999
_diffrn_reflns_Laue_measured_fraction_max 0.906
_diffrn_reflns_limit_h_max 21
_diffrn_reflns_limit_h_min -21
_diffrn_reflns_limit_k_max 29
_diffrn_reflns_limit_k_min -29
_diffrn_reflns_limit_l_max 18
_diffrn_reflns_limit_l_min -22
_diffrn_reflns_number 40641
_diffrn_reflns_point_group_measured_fraction_full 0.999
_diffrn_reflns_point_group_measured_fraction_max 0.906
_diffrn_reflns_theta_full 25.242
_diffrn_reflns_theta_max 32.654
_diffrn_reflns_theta_min 2.814
_exptl_absorpt_coefficient_mu 0.691
_exptl_crystal_colour 'clear light yellow'
_exptl_crystal_colour_lustre clear
_exptl_crystal_colour_modifier light
_exptl_crystal_colour_primary yellow
_exptl_crystal_density_diffrn 1.279
_exptl_crystal_description block
_exptl_crystal_F_000 1656
_exptl_crystal_size_max 0.21
_exptl_crystal_size_mid 0.2
_exptl_crystal_size_min 0.018
_refine_diff_density_max 1.361
_refine_diff_density_min -0.768
_refine_diff_density_rms 0.085
_refine_ls_extinction_method none
_refine_ls_goodness_of_fit_ref 1.086
_refine_ls_hydrogen_treatment mixed
_refine_ls_matrix_type full
_refine_ls_number_parameters 653
_refine_ls_number_reflns 13762
_refine_ls_number_restraints 0
_refine_ls_restrained_S_all 1.086
_refine_ls_R_factor_all 0.0595
_refine_ls_R_factor_gt 0.0442
_refine_ls_shift/su_max 0.003
_refine_ls_shift/su_mean 0.000
_refine_ls_structure_factor_coef Fsqd
_refine_ls_weighting_details 'w=1/[\s^2^(Fo^2^)+(0.0253P)^2^+2.4179P] where P=(Fo^2^+2Fc^2^)/3'
_refine_ls_weighting_scheme calc
_refine_ls_wR_factor_gt 0.0796
_refine_ls_wR_factor_ref 0.0851
_reflns_Friedel_coverage 0.000
_reflns_number_gt 11320
_reflns_number_total 13762
_reflns_threshold_expression 'I > 2\s(I)'
_cod_data_source_file c6cc05916c2.cif
_cod_data_source_block exp_2625
_cod_original_cell_volume 4143.07(19)
_cod_database_code 7124964
_shelxl_version_number 2014-3
_shelx_space_group_comment
;
The symmetry employed for this shelxl refinement is uniquely defined
by the following loop, which should always be used as a source of
symmetry information in preference to the above space-group names.
They are only intended as comments.
;
_olex2_refinement_description
;
1. Fixed Uiso
 At 1.5 times of:
  All C(H,H,H) groups
2.a Idealised Me refined as rotating group:
 C24(H24A,H24B,H24C)
;
_olex2_date_sample_data_collection 2015-06-27
_olex2_submission_special_instructions 'No special instructions were received'

loop_
_space_group_symop_operation_xyz
'x, y, z'
'-x+1/2, y+1/2, -z+1/2'
'-x, -y, -z'
'x-1/2, -y-1/2, z-1/2'

loop_
_atom_site_label
_atom_site_type_symbol
_atom_site_fract_x
_atom_site_fract_y
_atom_site_fract_z
_atom_site_U_iso_or_equiv
_atom_site_adp_type
_atom_site_occupancy
_atom_site_site_symmetry_order
_atom_site_calc_flag
_atom_site_refinement_flags_posn
Sn1 Sn 0.93092(2) 0.18297(2) 0.75048(2) 0.01663(4) Uani 1 1 d .
P1 P 0.93920(4) 0.05830(3) 0.74624(4) 0.01989(10) Uani 1 1 d .
O1 O 0.75988(10) 0.10827(7) 0.76203(10) 0.0222(3) Uani 1 1 d .
C2 C 0.76866(13) -0.00884(10) 0.75876(12) 0.0160(4) Uani 1 1 d .
N2 N 0.77858(11) -0.06217(8) 0.70464(11) 0.0184(3) Uani 1 1 d .
N1 N 0.70602(12) -0.02671(8) 0.81856(11) 0.0177(3) Uani 1 1 d .
C5 C 0.66381(15) 0.01813(10) 0.88164(13) 0.0202(4) Uani 1 1 d .
C35 C 1.07774(14) 0.21365(11) 0.73993(13) 0.0224(4) Uani 1 1 d .
C1 C 0.81558(13) 0.05908(10) 0.75480(12) 0.0165(4) Uani 1 1 d .
C6 C 0.71435(16) 0.03299(11) 0.96303(14) 0.0249(4) Uani 1 1 d .
C41 C 0.85077(14) 0.22830(10) 0.63774(13) 0.0196(4) Uani 1 1 d .
C44 C 0.74492(18) 0.28098(13) 0.48724(16) 0.0321(5) Uani 1 1 d .
C42 C 0.89584(16) 0.24901(11) 0.56237(14) 0.0242(4) Uani 1 1 d .
C14 C 0.52222(16) 0.03063(13) 0.76479(15) 0.0281(5) Uani 1 1 d .
C46 C 0.75144(15) 0.23551(12) 0.63625(15) 0.0239(4) Uani 1 1 d .
C18 C 0.91652(16) -0.10952(12) 0.63638(15) 0.0272(5) Uani 1 1 d .
C10 C 0.57305(16) 0.04395(11) 0.85612(14) 0.0248(4) Uani 1 1 d .
C23 C 0.9510(2) -0.14400(16) 0.72259(18) 0.0427(7) Uani 1 1 d .
C21 C 0.8657(2) -0.04062(14) 0.47787(16) 0.0360(6) Uani 1 1 d .
C3 C 0.67746(16) -0.09267(11) 0.80258(15) 0.0241(4) Uani 1 1 d .
C43 C 0.84332(19) 0.27476(13) 0.48728(16) 0.0314(5) Uani 1 1 d .
C30 C 0.95889(19) 0.27094(13) 0.91965(16) 0.0331(5) Uani 1 1 d .
C40 C 1.10695(18) 0.28059(13) 0.73557(17) 0.0324(5) Uani 1 1 d .
C4 C 0.72176(16) -0.11455(11) 0.73134(15) 0.0245(4) Uani 1 1 d .
C45 C 0.69920(17) 0.26229(13) 0.56191(16) 0.0302(5) Uani 1 1 d .
C17 C 0.83743(14) -0.06685(10) 0.62828(13) 0.0197(4) Uani 1 1 d .
C34 C 0.80045(18) 0.22577(12) 0.90251(16) 0.0284(5) Uani 1 1 d .
C19 C 0.96814(18) -0.11765(14) 0.56100(17) 0.0345(6) Uani 1 1 d .
C26 C 0.72750(17) 0.01880(13) 0.54395(15) 0.0295(5) Uani 1 1 d .
C29 C 0.89158(16) 0.23097(11) 0.87109(13) 0.0228(4) Uani 1 1 d .
C22 C 0.81065(15) -0.03030(11) 0.55060(14) 0.0242(4) Uani 1 1 d .
C8 C 0.5793(2) 0.10182(15) 0.99796(17) 0.0421(7) Uani 1 1 d .
C33 C 0.7775(2) 0.26150(14) 0.97853(18) 0.0395(6) Uani 1 1 d .
C13 C 0.8118(2) -0.03704(16) 1.0758(2) 0.0424(7) Uani 1 1 d .
C11 C 0.81357(17) 0.00582(12) 0.99037(15) 0.0287(5) Uani 1 1 d .
C24 C 1.0525(2) -0.11946(16) 0.7539(2) 0.0670(11) Uani 1 1 d .
H24A H 1.0967 -0.1335 0.7114 0.100 Uiso 1 1 calc GR
H24B H 1.0711 -0.1385 0.8116 0.100 Uiso 1 1 calc GR
H24C H 1.0527 -0.0712 0.7582 0.100 Uiso 1 1 calc GR
C28 C 0.7461(3) 0.08087(17) 0.4887(3) 0.0566(9) Uani 1 1 d .
C25 C 0.9506(2) -0.22070(17) 0.7136(2) 0.0444(7) Uani 1 1 d .
C9 C 0.5314(2) 0.08551(14) 0.91699(17) 0.0376(6) Uani 1 1 d .
C39 C 1.2037(2) 0.29701(15) 0.73409(18) 0.0395(6) Uani 1 1 d .
C12 C 0.8864(2) 0.06263(15) 1.0036(2) 0.0390(6) Uani 1 1 d .
C38 C 1.27154(18) 0.24684(16) 0.73657(18) 0.0401(7) Uani 1 1 d .
C31 C 0.9354(2) 0.30609(16) 0.99559(19) 0.0469(7) Uani 1 1 d .
C7 C 0.6697(2) 0.07630(13) 1.02051(16) 0.0364(6) Uani 1 1 d .
C20 C 0.9427(2) -0.08419(15) 0.48287(17) 0.0387(6) Uani 1 1 d .
C27 C 0.6364(2) -0.0156(2) 0.5097(4) 0.0676(12) Uani 1 1 d .
C32 C 0.8450(3) 0.30171(15) 1.02377(19) 0.0469(8) Uani 1 1 d .
C37 C 1.24466(16) 0.17995(15) 0.74069(17) 0.0337(5) Uani 1 1 d .
C36 C 1.14829(16) 0.16392(13) 0.74231(14) 0.0251(4) Uani 1 1 d .
C15 C 0.51192(19) 0.09624(14) 0.71148(19) 0.0344(6) Uani 1 1 d .
C16 C 0.4252(2) -0.00359(17) 0.7718(2) 0.0456(7) Uani 1 1 d .
H40 H 1.0619(16) 0.3143(12) 0.7307(15) 0.017(6) Uiso 1 1 d .
H3 H 0.6370(17) -0.1125(12) 0.8389(15) 0.020(6) Uiso 1 1 d .
H34 H 0.7532(16) 0.1998(11) 0.8735(15) 0.015(6) Uiso 1 1 d .
H11 H 0.8343(18) -0.0236(13) 0.9429(16) 0.030(7) Uiso 1 1 d .
H14 H 0.5592(17) -0.0006(13) 0.7315(15) 0.023(6) Uiso 1 1 d .
H19 H 1.0217(19) -0.1465(14) 0.5668(17) 0.035(7) Uiso 1 1 d .
H46 H 0.7197(17) 0.2223(13) 0.6858(16) 0.026(6) Uiso 1 1 d .
H42 H 0.9628(17) 0.2454(12) 0.5613(15) 0.025(6) Uiso 1 1 d .
H45 H 0.6316(18) 0.2662(13) 0.5642(16) 0.028(7) Uiso 1 1 d .
H21 H 0.8461(18) -0.0178(13) 0.4255(17) 0.031(7) Uiso 1 1 d .
H23 H 0.919(2) -0.1316(16) 0.772(2) 0.055(9) Uiso 1 1 d .
H33 H 0.719(2) 0.2573(14) 0.9942(17) 0.034(7) Uiso 1 1 d .
H44 H 0.711(2) 0.2976(15) 0.4371(19) 0.042(8) Uiso 1 1 d .
H43 H 0.875(2) 0.2851(15) 0.4362(19) 0.042(8) Uiso 1 1 d .
H20 H 0.9788(19) -0.0891(14) 0.4321(18) 0.035(7) Uiso 1 1 d .
H9 H 0.471(2) 0.1039(15) 0.9017(18) 0.042(8) Uiso 1 1 d .
H30 H 1.023(2) 0.2760(14) 0.9014(17) 0.038(8) Uiso 1 1 d .
H25A H 0.971(2) -0.2439(17) 0.771(2) 0.056(9) Uiso 1 1 d .
H15A H 0.571(2) 0.1161(14) 0.7051(18) 0.035(7) Uiso 1 1 d .
H7 H 0.7060(19) 0.0903(14) 1.0743(18) 0.040(8) Uiso 1 1 d .
H25B H 0.995(2) -0.2348(15) 0.6722(19) 0.043(8) Uiso 1 1 d .
H36 H 1.133(2) 0.1174(15) 0.7445(19) 0.047(9) Uiso 1 1 d .
H13A H 0.873(2) -0.0553(16) 1.0908(19) 0.047(8) Uiso 1 1 d .
H15B H 0.473(2) 0.1284(15) 0.7407(18) 0.039(8) Uiso 1 1 d .
H16A H 0.386(2) 0.0253(16) 0.806(2) 0.049(9) Uiso 1 1 d .
H8 H 0.550(2) 0.1305(15) 1.0369(19) 0.048(9) Uiso 1 1 d .
H13B H 0.795(2) -0.0089(18) 1.126(2) 0.066(11) Uiso 1 1 d .
H15C H 0.483(2) 0.0878(15) 0.655(2) 0.046(8) Uiso 1 1 d .
H26 H 0.716(2) 0.0321(15) 0.599(2) 0.046(8) Uiso 1 1 d .
H37 H 1.295(2) 0.1425(16) 0.7444(19) 0.050(9) Uiso 1 1 d .
H12A H 0.948(2) 0.0463(16) 1.0247(19) 0.047(8) Uiso 1 1 d .
H13C H 0.765(2) -0.0744(16) 1.0660(18) 0.042(8) Uiso 1 1 d .
H31 H 0.985(2) 0.3362(18) 1.027(2) 0.066(10) Uiso 1 1 d .
H25C H 0.891(3) -0.2335(18) 0.695(2) 0.067(11) Uiso 1 1 d .
H16B H 0.435(2) -0.0421(17) 0.805(2) 0.051(9) Uiso 1 1 d .
H38 H 1.336(2) 0.2571(16) 0.734(2) 0.055(9) Uiso 1 1 d .
H32 H 0.825(3) 0.3255(18) 1.074(2) 0.070(11) Uiso 1 1 d .
H16C H 0.395(3) -0.0148(18) 0.708(2) 0.074(11) Uiso 1 1 d .
H12B H 0.896(2) 0.0872(16) 0.948(2) 0.054(9) Uiso 1 1 d .
H39 H 1.218(2) 0.3461(18) 0.733(2) 0.060(10) Uiso 1 1 d .
H27A H 0.581(3) 0.0159(19) 0.502(2) 0.076(11) Uiso 1 1 d .
H12C H 0.864(2) 0.0888(16) 1.047(2) 0.050(9) Uiso 1 1 d .
H28A H 0.693(2) 0.1115(16) 0.493(2) 0.049(9) Uiso 1 1 d .
H27B H 0.619(3) -0.057(2) 0.545(2) 0.080(12) Uiso 1 1 d .
H27C H 0.646(2) -0.0281(17) 0.450(2) 0.051(11) Uiso 1 1 d .
H28B H 0.754(3) 0.070(2) 0.424(3) 0.085(13) Uiso 1 1 d .
H4 H 0.7214(18) -0.1537(14) 0.7031(16) 0.027(6) Uiso 1 1 d .
H28C H 0.799(3) 0.101(2) 0.509(3) 0.082(14) Uiso 1 1 d .

loop_
_atom_site_aniso_label
_atom_site_aniso_U_11
_atom_site_aniso_U_22
_atom_site_aniso_U_33
_atom_site_aniso_U_23
_atom_site_aniso_U_13
_atom_site_aniso_U_12
Sn1 0.01616(6) 0.01613(6) 0.01751(6) -0.00179(5) 0.00057(4) 0.00007(5)
P1 0.0171(2) 0.0169(2) 0.0258(3) -0.0008(2) 0.00278(19) 0.0000(2)
O1 0.0222(7) 0.0166(7) 0.0282(8) -0.0001(6) 0.0052(6) 0.0039(6)
C2 0.0153(8) 0.0165(8) 0.0165(8) -0.0008(7) 0.0022(7) 0.0022(7)
N2 0.0178(7) 0.0168(8) 0.0211(8) -0.0024(6) 0.0045(6) 0.0006(7)
N1 0.0196(7) 0.0151(7) 0.0187(8) 0.0004(6) 0.0049(6) 0.0018(6)
C5 0.0251(9) 0.0178(9) 0.0186(9) 0.0024(7) 0.0080(8) 0.0052(8)
C35 0.0200(9) 0.0277(10) 0.0194(9) -0.0004(8) 0.0003(7) -0.0044(9)
C1 0.0194(8) 0.0178(9) 0.0123(8) -0.0004(7) 0.0010(7) -0.0010(7)
C6 0.0339(11) 0.0221(10) 0.0192(10) 0.0029(8) 0.0050(8) 0.0060(9)
C41 0.0219(9) 0.0171(9) 0.0195(9) -0.0017(7) -0.0002(7) 0.0005(8)
C44 0.0401(13) 0.0279(12) 0.0267(11) 0.0057(10) -0.0085(10) 0.0026(11)
C42 0.0263(10) 0.0229(10) 0.0237(10) -0.0009(8) 0.0030(9) -0.0023(9)
C14 0.0249(10) 0.0317(12) 0.0278(11) 0.0078(10) 0.0028(9) 0.0036(10)
C46 0.0220(9) 0.0263(11) 0.0235(10) 0.0015(9) 0.0016(8) 0.0015(9)
C18 0.0262(10) 0.0297(11) 0.0259(11) -0.0091(9) 0.0034(9) 0.0040(9)
C10 0.0278(10) 0.0250(10) 0.0227(10) 0.0066(8) 0.0079(8) 0.0078(9)
C23 0.0443(15) 0.0540(18) 0.0301(13) -0.0043(12) 0.0061(11) 0.0306(14)
C21 0.0471(15) 0.0410(14) 0.0206(11) -0.0034(10) 0.0081(10) -0.0030(13)
C3 0.0265(10) 0.0172(9) 0.0297(11) 0.0025(8) 0.0089(9) -0.0023(9)
C43 0.0400(13) 0.0325(12) 0.0220(11) 0.0047(10) 0.0040(10) -0.0047(11)
C30 0.0359(13) 0.0349(13) 0.0277(12) -0.0103(10) -0.0022(10) 0.0041(11)
C40 0.0302(11) 0.0281(12) 0.0380(13) 0.0042(10) -0.0037(10) -0.0084(10)
C4 0.0297(11) 0.0151(9) 0.0296(11) -0.0020(8) 0.0082(9) -0.0014(9)
C45 0.0260(11) 0.0294(12) 0.0339(12) 0.0015(10) -0.0057(9) 0.0034(10)
C17 0.0187(8) 0.0218(9) 0.0191(9) -0.0067(8) 0.0047(7) -0.0022(8)
C34 0.0368(12) 0.0218(10) 0.0278(11) 0.0001(9) 0.0095(10) 0.0031(10)
C19 0.0274(11) 0.0387(14) 0.0385(14) -0.0173(11) 0.0093(10) 0.0032(11)
C26 0.0333(12) 0.0344(12) 0.0198(10) -0.0025(9) -0.0050(9) 0.0034(10)
C29 0.0302(10) 0.0191(9) 0.0190(9) -0.0002(8) 0.0013(8) 0.0065(9)
C22 0.0256(10) 0.0275(11) 0.0192(9) -0.0062(8) 0.0007(8) -0.0058(9)
C8 0.0604(18) 0.0400(14) 0.0280(12) -0.0008(11) 0.0175(12) 0.0257(14)
C33 0.0532(17) 0.0314(13) 0.0370(14) 0.0022(11) 0.0245(13) 0.0079(13)
C13 0.0465(16) 0.0379(15) 0.0415(16) 0.0166(13) -0.0068(13) 0.0048(14)
C11 0.0356(12) 0.0293(11) 0.0208(10) -0.0004(9) -0.0013(9) 0.0077(10)
C24 0.079(2) 0.0381(16) 0.077(2) -0.0209(16) -0.0454(19) 0.0260(17)
C28 0.059(2) 0.0327(15) 0.078(3) 0.0057(16) 0.007(2) 0.0006(16)
C25 0.0298(13) 0.0472(17) 0.0567(19) 0.0147(15) 0.0075(14) 0.0014(13)
C9 0.0396(13) 0.0421(15) 0.0328(13) 0.0070(11) 0.0133(11) 0.0214(12)
C39 0.0392(14) 0.0386(14) 0.0399(14) 0.0056(12) -0.0016(11) -0.0203(12)
C12 0.0447(15) 0.0389(15) 0.0330(14) 0.0015(12) 0.0001(12) -0.0017(13)
C38 0.0235(11) 0.0605(19) 0.0361(14) 0.0022(13) 0.0014(10) -0.0142(12)
C31 0.0592(18) 0.0458(17) 0.0348(14) -0.0195(13) -0.0016(13) 0.0004(15)
C7 0.0549(16) 0.0356(13) 0.0192(11) -0.0032(10) 0.0057(11) 0.0131(13)
C20 0.0429(14) 0.0445(15) 0.0312(13) -0.0126(12) 0.0203(11) -0.0042(13)
C27 0.0334(15) 0.0459(19) 0.119(4) 0.009(2) -0.022(2) -0.0040(15)
C32 0.078(2) 0.0356(14) 0.0289(13) -0.0117(11) 0.0130(14) 0.0043(15)
C37 0.0189(9) 0.0487(15) 0.0337(12) 0.0010(12) 0.0044(9) -0.0003(11)
C36 0.0226(10) 0.0307(11) 0.0220(10) -0.0003(9) 0.0020(8) -0.0008(9)
C15 0.0293(12) 0.0352(13) 0.0378(14) 0.0140(11) -0.0041(11) -0.0041(11)
C16 0.0384(15) 0.0430(17) 0.0554(19) 0.0154(15) 0.0037(14) -0.0106(14)

loop_
_atom_type_symbol
_atom_type_description
_atom_type_scat_dispersion_real
_atom_type_scat_dispersion_imag
_atom_type_scat_source
C C 0.0033 0.0016 'International Tables Vol C Tables 4.2.6.8 and 6.1.1.4'
H H 0.0000 0.0000 'International Tables Vol C Tables 4.2.6.8 and 6.1.1.4'
N N 0.0061 0.0033 'International Tables Vol C Tables 4.2.6.8 and 6.1.1.4'
O O 0.0106 0.0060 'International Tables Vol C Tables 4.2.6.8 and 6.1.1.4'
P P 0.1023 0.0942 'International Tables Vol C Tables 4.2.6.8 and 6.1.1.4'
Sn Sn -0.6537 1.4246 'International Tables Vol C Tables 4.2.6.8 and 6.1.1.4'

loop_
_geom_angle_atom_site_label_1
_geom_angle_atom_site_label_2
_geom_angle_atom_site_label_3
_geom_angle
C35 Sn1 P1 103.44(6)
C41 Sn1 P1 114.82(5)
C41 Sn1 C35 105.70(8)
C29 Sn1 P1 118.68(6)
C29 Sn1 C35 103.92(8)
C29 Sn1 C41 108.71(8)
C1 P1 Sn1 86.59(7)
N2 C2 C1 128.08(17)
N1 C2 N2 107.07(17)
N1 C2 C1 124.84(17)
C2 N2 C4 109.24(17)
C2 N2 C17 127.57(17)
C4 N2 C17 123.19(17)
C2 N1 C5 125.88(17)
C2 N1 C3 109.21(17)
C3 N1 C5 124.35(17)
C6 C5 N1 119.38(18)
C6 C5 C10 123.7(2)
C10 C5 N1 116.90(18)
C40 C35 Sn1 123.80(17)
C40 C35 C36 117.7(2)
C36 C35 Sn1 118.40(16)
O1 C1 P1 129.63(15)
O1 C1 C2 114.54(16)
C2 C1 P1 115.75(14)
C5 C6 C11 123.83(19)
C5 C6 C7 116.4(2)
C7 C6 C11 119.7(2)
C42 C41 Sn1 120.96(15)
C42 C41 C46 117.83(19)
C46 C41 Sn1 121.16(15)
C45 C44 C43 119.9(2)
C41 C42 C43 121.0(2)
C10 C14 C15 110.0(2)
C10 C14 C16 112.1(2)
C15 C14 C16 111.3(2)
C45 C46 C41 121.2(2)
C17 C18 C23 123.6(2)
C19 C18 C23 119.1(2)
C19 C18 C17 117.2(2)
C5 C10 C14 122.7(2)
C9 C10 C5 117.2(2)
C9 C10 C14 120.1(2)
C18 C23 C24 110.3(3)
C18 C23 C25 112.2(2)
C25 C23 C24 109.7(2)
C20 C21 C22 121.7(2)
C4 C3 N1 107.31(19)
C44 C43 C42 120.0(2)
C31 C30 C29 121.2(3)
C35 C40 C39 120.8(3)
C3 C4 N2 107.16(19)
C44 C45 C46 120.1(2)
C18 C17 N2 117.55(18)
C18 C17 C22 123.5(2)
C22 C17 N2 118.96(18)
C33 C34 C29 120.5(2)
C20 C19 C18 121.1(2)
C28 C26 C22 113.3(2)
C27 C26 C22 111.1(2)
C27 C26 C28 111.0(3)
C30 C29 Sn1 118.93(17)
C30 C29 C34 117.9(2)
C34 C29 Sn1 123.17(16)
C21 C22 C17 116.2(2)
C21 C22 C26 120.7(2)
C17 C22 C26 123.12(19)
C9 C8 C7 120.4(2)
C32 C33 C34 120.2(3)
C6 C11 C13 110.5(2)
C6 C11 C12 111.3(2)
C12 C11 C13 110.7(2)
C8 C9 C10 120.9(2)
C38 C39 C40 120.1(3)
C39 C38 C37 120.4(2)
C32 C31 C30 119.9(3)
C8 C7 C6 121.3(2)
C19 C20 C21 120.3(2)
C31 C32 C33 120.3(3)
C38 C37 C36 119.3(3)
C37 C36 C35 121.7(2)

loop_
_geom_bond_atom_site_label_1
_geom_bond_atom_site_label_2
_geom_bond_distance
Sn1 P1 2.4761(5)
Sn1 C35 2.163(2)
Sn1 C41 2.1523(19)
Sn1 C29 2.146(2)
P1 C1 1.747(2)
O1 C1 1.259(2)
C2 N2 1.345(2)
C2 N1 1.345(2)
C2 C1 1.502(3)
N2 C4 1.385(3)
N2 C17 1.459(3)
N1 C5 1.453(3)
N1 C3 1.384(3)
C5 C6 1.394(3)
C5 C10 1.398(3)
C35 C40 1.392(3)
C35 C36 1.395(3)
C6 C11 1.519(3)
C6 C7 1.395(3)
C41 C42 1.393(3)
C41 C46 1.398(3)
C44 C43 1.385(4)
C44 C45 1.378(4)
C42 C43 1.393(3)
C14 C10 1.516(3)
C14 C15 1.527(3)
C14 C16 1.530(4)
C46 C45 1.391(3)
C18 C23 1.507(4)
C18 C17 1.393(3)
C18 C19 1.392(3)
C10 C9 1.388(3)
C23 C24 1.544(4)
C23 C25 1.527(4)
C21 C22 1.393(3)
C21 C20 1.380(4)
C3 C4 1.343(3)
C30 C29 1.395(3)
C30 C31 1.392(4)
C40 C39 1.397(4)
C17 C22 1.397(3)
C34 C29 1.397(3)
C34 C33 1.396(3)
C19 C20 1.368(4)
C26 C22 1.516(3)
C26 C28 1.515(4)
C26 C27 1.504(4)
C8 C9 1.379(4)
C8 C7 1.383(4)
C33 C32 1.377(4)
C13 C11 1.536(3)
C11 C12 1.523(4)
C39 C38 1.374(4)
C38 C37 1.382(4)
C31 C32 1.367(5)
C37 C36 1.390(3)
